data_7008912
loop_
_publ_author_name
'Coronado, Eugenio'
'Gal\'an-Mascar\'os, Jos\'e R.'
'G\'omez-Garc\'ia, Carlos J.'

_publ_section_title
;
 Charge transfer salts of tetrathiafulvalene derivatives with magnetic
 iron(III) oxalate complexes: [TTF]7[Fe(ox)3]2&#x00B7;4H2O,
 [TTF]5[Fe2(ox)5]&#x00B7;2PhMe&#x00B7;2H2O and
 [TMTTF]4[Fe2(ox)5]&#x00B7; PhCN&#x00B7;4H2O
 (TMTTF&#x2005;=&#x2005;tetramethyltetrathiafulvalene)&#x200A;&#x2020;
;
_journal_issue 2
_journal_name_full 'Journal of the Chemical Society, Dalton Transactions'
_journal_page_first 205
_journal_paper_doi 10.1039/a906893g
_journal_year 2000
_chemical_formula_sum 'C57 H61 Fe2 N O24 S16'
_chemical_formula_weight 1768.72
_chemical_name_systematic
;
 ?
;
_space_group_IT_number 2
_symmetry_space_group_name_Hall '-P 1'
_symmetry_space_group_name_H-M 'P -1'
_atom_sites_solution_hydrogens geom
_atom_sites_solution_primary direct
_atom_sites_solution_secondary difmap
_audit_creation_method SHELXL-97
_cell_angle_alpha 118.1100(10)
_cell_angle_beta 90.6600(10)
_cell_angle_gamma 114.1000(10)
_cell_formula_units_Z 1
_cell_length_a 11.6100(10)
_cell_length_b 14.0850(10)
_cell_length_c 14.2530(10)
_cell_measurement_temperature 293(2)
_cell_volume 1815.4(2)
_computing_structure_refinement 'SHELXL-97 (Sheldrick, 1997)'
_computing_structure_solution 'SIR-97 '
_diffrn_ambient_temperature 293(2)
_diffrn_measured_fraction_theta_full 0.917
_diffrn_measured_fraction_theta_max 0.917
_diffrn_radiation_monochromator graphite
_diffrn_radiation_source 'fine-focus sealed tube'
_diffrn_radiation_type MoK\a
_diffrn_radiation_wavelength 0.71069
_diffrn_reflns_av_R_equivalents 0.0298
_diffrn_reflns_av_sigmaI/netI 0.0552
_diffrn_reflns_limit_h_max 14
_diffrn_reflns_limit_h_min 0
_diffrn_reflns_limit_k_max 14
_diffrn_reflns_limit_k_min -14
_diffrn_reflns_limit_l_max 18
_diffrn_reflns_limit_l_min -18
_diffrn_reflns_number 7648
_diffrn_reflns_theta_full 27.00
_diffrn_reflns_theta_max 27.00
_diffrn_reflns_theta_min 1.67
_exptl_absorpt_coefficient_mu 0.936
_exptl_crystal_density_diffrn 1.618
_exptl_crystal_density_method 'not measured'
_exptl_crystal_F_000 910
_refine_diff_density_max 0.467
_refine_diff_density_min -0.420
_refine_diff_density_rms 0.099
_refine_ls_extinction_coef 0.0006(4)
_refine_ls_extinction_expression Fc^*^=kFc[1+0.001xFc^2^\l^3^/sin(2\q)]^-1/4^
_refine_ls_extinction_method SHELXL
_refine_ls_goodness_of_fit_ref 1.109
_refine_ls_hydrogen_treatment mixed
_refine_ls_matrix_type full
_refine_ls_number_parameters 581
_refine_ls_number_reflns 7268
_refine_ls_number_restraints 0
_refine_ls_restrained_S_all 1.109
_refine_ls_R_factor_all 0.0985
_refine_ls_R_factor_gt 0.0490
_refine_ls_shift/su_max 0.721
_refine_ls_shift/su_mean 0.030
_refine_ls_structure_factor_coef Fsqd
_refine_ls_weighting_details 'calc w=1/[\s^2^(Fo^2^)+(0.0556P)^2^+3.4195P] where P=(Fo^2^+2Fc^2^)/3'
_refine_ls_weighting_scheme calc
_refine_ls_wR_factor_gt 0.1154
_refine_ls_wR_factor_ref 0.1553
_reflns_number_gt 4712
_reflns_number_total 7268
_reflns_threshold_expression >4sigma(I)
_cod_data_source_file a906893g.txt
_cod_data_source_block a
_cod_original_formula_sum 'C57 H61 Fe2 N1 O24 S16'
_cod_database_code 7008912

loop_
_symmetry_equiv_pos_as_xyz
'x, y, z'
'-x, -y, -z'

loop_
_atom_site_label
_atom_site_type_symbol
_atom_site_fract_x
_atom_site_fract_y
_atom_site_fract_z
_atom_site_U_iso_or_equiv
_atom_site_adp_type
_atom_site_occupancy
_atom_site_symmetry_multiplicity
_atom_site_calc_flag
_atom_site_refinement_flags
_atom_site_disorder_assembly
_atom_site_disorder_group
Fe Fe 0.11351(7) 0.18015(7) -0.04487(6) 0.0353(2) Uani 1 1 d . . .
S1 S 0.35948(13) 0.05209(13) 0.14716(12) 0.0425(3) Uani 1 1 d . . .
S2 S 0.62214(13) 0.11859(14) 0.23991(13) 0.0471(4) Uani 1 1 d . . .
S3 S 0.45583(14) 0.16183(14) -0.00190(12) 0.0454(4) Uani 1 1 d . . .
S4 S 0.72474(14) 0.23316(14) 0.08211(13) 0.0466(4) Uani 1 1 d . . .
S5 S 0.72840(13) 0.47342(13) 0.37189(12) 0.0426(3) Uani 1 1 d . . .
S6 S 0.49209(13) 0.43005(13) 0.25150(12) 0.0421(3) Uani 1 1 d . . .
S7 S 0.55122(14) 0.34762(13) 0.49998(12) 0.0427(3) Uani 1 1 d . . .
S8 S 0.32063(14) 0.30249(14) 0.36977(13) 0.0480(4) Uani 1 1 d . . .
O1 O 0.0275(4) 0.2757(4) 0.0426(3) 0.0481(10) Uani 1 1 d . . .
O2 O 0.2710(3) 0.3393(3) 0.0411(3) 0.0410(9) Uani 1 1 d . . .
O3 O 0.2000(4) 0.0918(4) -0.1431(3) 0.0487(10) Uani 1 1 d . . .
O4 O 0.0645(4) 0.1860(4) -0.1756(3) 0.0444(9) Uani 1 1 d . . .
O5 O -0.0580(3) 0.0188(3) -0.0992(3) 0.0436(9) Uani 1 1 d . . .
O6 O 0.1501(3) 0.1303(3) 0.0639(3) 0.0410(9) Uani 1 1 d . . .
O7 O 0.0744(5) 0.4671(4) 0.1691(4) 0.0737(14) Uani 1 1 d . . .
O8 O 0.3349(5) 0.5276(4) 0.1796(4) 0.0712(14) Uani 1 1 d . . .
O9 O 0.2056(5) 0.0006(5) -0.3185(4) 0.0778(15) Uani 1 1 d . . .
O10 O 0.0733(5) 0.1134(4) -0.3511(3) 0.0670(13) Uani 1 1 d . . .
C1 C 0.1053(6) 0.3894(6) 0.1100(5) 0.0434(13) Uani 1 1 d . . .
C2 C 0.2505(6) 0.4267(5) 0.1131(5) 0.0463(14) Uani 1 1 d . . .
C3 C 0.1749(6) 0.0662(6) -0.2424(5) 0.0507(15) Uani 1 1 d . . .
C4 C 0.0982(5) 0.1260(5) -0.2609(5) 0.0436(13) Uani 1 1 d . . .
C5 C 0.0600(5) 0.0326(5) 0.0477(4) 0.0353(12) Uani 1 1 d . . .
C11 C 0.5229(5) 0.1196(5) 0.1520(4) 0.0384(12) Uani 1 1 d . . .
C12 C 0.5655(5) 0.1677(5) 0.0861(4) 0.0403(12) Uani 1 1 d . . .
C13 C 0.3791(5) 0.0179(5) 0.2460(4) 0.0407(13) Uani 1 1 d . . .
C14 C 0.5013(5) 0.0500(5) 0.2904(4) 0.0408(13) Uani 1 1 d . . .
C15 C 0.5708(6) 0.2363(5) -0.0529(4) 0.0429(13) Uani 1 1 d . . .
C16 C 0.6971(6) 0.2724(5) -0.0110(5) 0.0452(14) Uani 1 1 d . . .
C17 C 0.2564(8) -0.0465(8) 0.2723(7) 0.0591(18) Uani 1 1 d . . .
C18 C 0.5422(8) 0.0353(8) 0.3809(6) 0.0526(16) Uani 1 1 d . . .
C19 C 0.5211(9) 0.2553(8) -0.1364(7) 0.0628(19) Uani 1 1 d . . .
C20 C 0.8125(9) 0.3445(9) -0.0389(8) 0.0627(19) Uani 1 1 d . . .
C21 C 0.5621(5) 0.4156(5) 0.3474(4) 0.0358(12) Uani 1 1 d . . .
C22 C 0.4868(5) 0.3618(5) 0.4012(4) 0.0380(12) Uani 1 1 d . . .
C23 C 0.7465(5) 0.5261(5) 0.2817(4) 0.0405(12) Uani 1 1 d . . .
C24 C 0.6365(5) 0.5053(5) 0.2257(4) 0.0385(12) Uani 1 1 d . . .
C25 C 0.4017(5) 0.2683(5) 0.5190(4) 0.0408(13) Uani 1 1 d . . .
C26 C 0.2954(6) 0.2490(5) 0.4590(5) 0.0438(13) Uani 1 1 d . . .
C27 C 0.8822(6) 0.5870(7) 0.2725(6) 0.0499(15) Uani 1 1 d . . .
C28 C 0.6277(9) 0.5407(9) 0.1427(7) 0.0559(18) Uani 1 1 d . . .
C29 C 0.4061(9) 0.2268(8) 0.5987(7) 0.0538(17) Uani 1 1 d . . .
C30 C 0.1567(7) 0.1857(8) 0.4610(8) 0.0600(18) Uani 1 1 d . . .
O51 O 0.1372(6) -0.1248(5) -0.5487(5) 0.0674(14) Uani 1 1 d . . .
O52 O 0.2801(7) 0.7391(7) 0.3469(6) 0.094(2) Uani 1 1 d . . .
N101 N 0.019(4) -0.229(4) -0.256(4) 0.27(2) Uani 0.50 1 d P . .
C101 C 0.010(2) -0.309(3) -0.326(3) 0.114(9) Uani 0.50 1 d P . .
C102 C 0.0045(9) -0.4019(13) -0.4086(9) 0.097(3) Uani 1 1 d . . .
C103 C -0.0648(9) -0.5164(13) -0.4243(10) 0.092(3) Uani 1 1 d . . .
C104 C 0.0710(9) -0.3862(13) -0.4860(11) 0.099(3) Uani 1 1 d . . .
H1 H 0.191(9) -0.085(8) 0.218(7) 0.10(3) Uiso 1 1 d . . .
H2 H 0.251(11) -0.114(10) 0.267(9) 0.16(5) Uiso 1 1 d . . .
H3 H 0.265(8) -0.009(7) 0.349(7) 0.10(3) Uiso 1 1 d . . .
H4 H 0.577(8) 0.108(7) 0.452(7) 0.10(3) Uiso 1 1 d . . .
H5 H 0.599(8) 0.000(7) 0.360(6) 0.09(3) Uiso 1 1 d . . .
H6 H 0.476(6) -0.013(6) 0.388(5) 0.047(19) Uiso 1 1 d . . .
H7 H -0.458(8) -0.183(7) -0.811(7) 0.09(3) Uiso 1 1 d . . .
H8 H -0.584(7) -0.288(7) -0.832(6) 0.08(2) Uiso 1 1 d . . .
H9 H -0.482(7) -0.306(7) -0.893(6) 0.09(3) Uiso 1 1 d . . .
H10 H 0.853(8) 0.415(7) 0.009(7) 0.08(3) Uiso 1 1 d . . .
H11 H 0.866(7) 0.309(6) -0.050(6) 0.07(2) Uiso 1 1 d . . .
H12 H 0.789(8) 0.329(7) -0.105(7) 0.10(3) Uiso 1 1 d . . .
H13 H 0.873(5) 0.606(5) 0.219(4) 0.038(15) Uiso 1 1 d . . .
H14 H 0.916(6) 0.533(6) 0.230(5) 0.056(18) Uiso 1 1 d . . .
H15 H 0.943(6) 0.641(6) 0.344(5) 0.057(18) Uiso 1 1 d . . .
H16 H 0.539(12) 0.519(10) 0.114(9) 0.16(5) Uiso 1 1 d . . .
H17 H 0.640(8) 0.502(8) 0.089(7) 0.09(3) Uiso 1 1 d . . .
H18 H 0.654(10) 0.608(9) 0.169(8) 0.11(5) Uiso 1 1 d . . .
H19 H 0.440(10) 0.165(10) 0.569(8) 0.15(4) Uiso 1 1 d . . .
H20 H 0.459(8) 0.286(8) 0.652(7) 0.09(3) Uiso 1 1 d . . .
H21 H 0.333(7) 0.208(6) 0.618(6) 0.07(2) Uiso 1 1 d . . .
H22 H 0.106(8) 0.130(7) 0.389(7) 0.09(3) Uiso 1 1 d . . .
H23 H 0.121(9) 0.230(8) 0.472(7) 0.11(4) Uiso 1 1 d . . .
H24 H 0.152(7) 0.138(7) 0.490(6) 0.09(3) Uiso 1 1 d . . .
H103 H -0.130(8) 0.468(7) -0.381(7) 0.10(3) Uiso 1 1 d . . .
H104 H 0.114(8) -0.295(7) -0.458(6) 0.09(3) Uiso 1 1 d . . .
H51 H -0.081(8) 0.117(7) -0.425(7) 0.09(3) Uiso 1 1 d . . .
H52 H -0.150(9) 0.085(8) -0.516(8) 0.11(4) Uiso 1 1 d . . .
H53 H -0.242(7) 0.317(7) -0.298(6) 0.06(3) Uiso 1 1 d . . .
H54 H -0.221(8) 0.244(8) -0.368(7) 0.09(3) Uiso 1 1 d . . .

loop_
_atom_site_aniso_label
_atom_site_aniso_U_11
_atom_site_aniso_U_22
_atom_site_aniso_U_33
_atom_site_aniso_U_23
_atom_site_aniso_U_13
_atom_site_aniso_U_12
Fe 0.0306(4) 0.0419(5) 0.0376(4) 0.0249(4) 0.0071(3) 0.0157(3)
S1 0.0349(7) 0.0457(8) 0.0452(8) 0.0229(7) 0.0068(6) 0.0185(6)
S2 0.0352(7) 0.0627(10) 0.0572(9) 0.0407(8) 0.0111(6) 0.0233(7)
S3 0.0456(8) 0.0487(8) 0.0474(8) 0.0279(7) 0.0047(6) 0.0234(7)
S4 0.0420(8) 0.0575(9) 0.0552(9) 0.0374(8) 0.0136(7) 0.0264(7)
S5 0.0348(7) 0.0456(8) 0.0501(8) 0.0276(7) 0.0050(6) 0.0182(6)
S6 0.0342(7) 0.0473(8) 0.0481(8) 0.0288(7) 0.0048(6) 0.0173(6)
S7 0.0419(8) 0.0427(8) 0.0461(8) 0.0263(7) 0.0045(6) 0.0185(6)
S8 0.0338(7) 0.0513(9) 0.0536(9) 0.0317(7) 0.0011(6) 0.0103(6)
O1 0.036(2) 0.053(2) 0.059(3) 0.032(2) 0.0176(19) 0.0195(19)
O2 0.0296(18) 0.042(2) 0.055(2) 0.0298(19) 0.0109(17) 0.0155(17)
O3 0.048(2) 0.064(3) 0.041(2) 0.027(2) 0.0096(18) 0.033(2)
O4 0.043(2) 0.054(2) 0.046(2) 0.034(2) 0.0096(18) 0.0229(19)
O5 0.0318(19) 0.055(2) 0.048(2) 0.035(2) -0.0020(16) 0.0129(17)
O6 0.037(2) 0.040(2) 0.046(2) 0.0296(18) 0.0011(16) 0.0091(17)
O7 0.083(3) 0.072(3) 0.070(3) 0.024(3) 0.023(3) 0.054(3)
O8 0.059(3) 0.040(3) 0.090(4) 0.024(3) -0.004(3) 0.013(2)
O9 0.079(3) 0.113(4) 0.044(3) 0.027(3) 0.017(2) 0.063(3)
O10 0.074(3) 0.086(3) 0.042(2) 0.041(2) 0.004(2) 0.029(3)
C1 0.045(3) 0.050(4) 0.048(3) 0.033(3) 0.012(3) 0.026(3)
C2 0.049(3) 0.037(3) 0.057(4) 0.030(3) 0.008(3) 0.017(3)
C3 0.041(3) 0.061(4) 0.041(3) 0.022(3) 0.006(3) 0.023(3)
C4 0.034(3) 0.044(3) 0.043(3) 0.026(3) 0.000(2) 0.005(2)
C5 0.033(3) 0.046(3) 0.035(3) 0.025(3) 0.007(2) 0.020(3)
C11 0.032(3) 0.042(3) 0.038(3) 0.019(3) 0.003(2) 0.017(2)
C12 0.040(3) 0.037(3) 0.044(3) 0.020(3) 0.008(2) 0.020(2)
C13 0.037(3) 0.038(3) 0.038(3) 0.019(2) 0.011(2) 0.012(2)
C14 0.049(3) 0.041(3) 0.038(3) 0.022(3) 0.009(2) 0.024(3)
C15 0.053(3) 0.038(3) 0.042(3) 0.025(3) 0.003(3) 0.020(3)
C16 0.052(3) 0.041(3) 0.042(3) 0.027(3) 0.007(3) 0.015(3)
C17 0.051(4) 0.065(5) 0.058(5) 0.031(4) 0.020(4) 0.026(4)
C18 0.058(4) 0.070(5) 0.049(4) 0.039(4) 0.021(3) 0.036(4)
C19 0.067(5) 0.062(5) 0.060(5) 0.038(4) -0.001(4) 0.024(4)
C20 0.070(5) 0.061(5) 0.059(5) 0.037(4) 0.009(4) 0.025(4)
C21 0.030(3) 0.038(3) 0.044(3) 0.023(2) 0.005(2) 0.018(2)
C22 0.031(3) 0.035(3) 0.044(3) 0.021(3) 0.002(2) 0.011(2)
C23 0.045(3) 0.043(3) 0.044(3) 0.025(3) 0.015(2) 0.025(3)
C24 0.040(3) 0.041(3) 0.039(3) 0.023(3) 0.011(2) 0.021(2)
C25 0.048(3) 0.030(3) 0.039(3) 0.017(2) 0.011(2) 0.014(2)
C26 0.046(3) 0.035(3) 0.046(3) 0.021(3) 0.009(3) 0.015(3)
C27 0.037(3) 0.066(4) 0.046(4) 0.030(3) 0.015(3) 0.022(3)
C28 0.073(5) 0.060(5) 0.054(4) 0.034(4) 0.022(4) 0.041(4)
C29 0.068(5) 0.058(5) 0.055(4) 0.039(4) 0.024(4) 0.034(4)
C30 0.046(4) 0.060(5) 0.075(5) 0.041(4) 0.014(4) 0.019(4)
O51 0.068(3) 0.086(4) 0.049(3) 0.030(3) 0.014(3) 0.043(3)
O52 0.080(5) 0.071(4) 0.086(5) 0.015(4) 0.018(4) 0.027(4)
N101 0.31(4) 0.37(5) 0.46(6) 0.37(5) 0.26(4) 0.26(4)
C101 0.071(12) 0.13(2) 0.17(3) 0.09(2) 0.013(16) 0.058(15)
C102 0.062(5) 0.144(10) 0.098(8) 0.078(8) 0.001(5) 0.043(7)
C103 0.060(5) 0.143(10) 0.093(7) 0.088(8) 0.010(5) 0.034(6)
C104 0.067(6) 0.139(10) 0.112(8) 0.094(8) 0.003(6) 0.033(6)

loop_
_atom_type_symbol
_atom_type_description
_atom_type_scat_dispersion_real
_atom_type_scat_dispersion_imag
_atom_type_scat_source
C C 0.0033 0.0016 'International Tables Vol C Tables 4.2.6.8 and 6.1.1.4'
H H 0.0000 0.0000 'International Tables Vol C Tables 4.2.6.8 and 6.1.1.4'
O O 0.0106 0.0060 'International Tables Vol C Tables 4.2.6.8 and 6.1.1.4'
S S 0.1246 0.1234 'International Tables Vol C Tables 4.2.6.8 and 6.1.1.4'
Fe Fe 0.3463 0.8444 'International Tables Vol C Tables 4.2.6.8 and 6.1.1.4'
N N 0.0061 0.0033 'International Tables Vol C Tables 4.2.6.8 and 6.1.1.4'

loop_
_geom_angle_atom_site_label_1
_geom_angle_atom_site_label_2
_geom_angle_atom_site_label_3
_geom_angle
_geom_angle_site_symmetry_1
_geom_angle_site_symmetry_3
_geom_angle_publ_flag
O2 Fe O1 82.31(16) . . ?
O2 Fe O3 96.55(16) . . ?
O1 Fe O3 173.67(17) . . ?
O2 Fe O4 100.47(15) . . ?
O1 Fe O4 92.59(16) . . ?
O3 Fe O4 81.47(16) . . ?
O2 Fe O6 90.46(14) . . ?
O1 Fe O6 97.20(16) . . ?
O3 Fe O6 89.02(15) . . ?
O4 Fe O6 166.22(16) . . ?
O2 Fe O5 166.43(15) . . ?
O1 Fe O5 90.30(16) . . ?
O3 Fe O5 92.01(16) . . ?
O4 Fe O5 91.18(14) . . ?
O6 Fe O5 79.14(13) . . ?
C11 S1 C13 95.6(3) . . ?
C11 S2 C14 96.5(3) . . ?
C12 S3 C15 96.1(3) . . ?
C12 S4 C16 96.1(3) . . ?
C21 S5 C23 95.9(3) . . ?
C21 S6 C24 95.9(3) . . ?
C22 S7 C25 95.7(3) . . ?
C22 S8 C26 95.8(3) . . ?
C1 O1 Fe 114.6(3) . . ?
C2 O2 Fe 114.7(3) . . ?
C3 O3 Fe 115.2(4) . . ?
C4 O4 Fe 114.7(3) . . ?
C5 O5 Fe 113.9(3) 2 . ?
C5 O6 Fe 113.9(3) . . ?
O7 C1 O1 126.5(6) . . ?
O7 C1 C2 119.1(6) . . ?
O1 C1 C2 114.4(5) . . ?
O8 C2 O2 124.7(6) . . ?
O8 C2 C1 121.4(6) . . ?
O2 C2 C1 113.8(5) . . ?
O9 C3 O3 125.6(6) . . ?
O9 C3 C4 120.6(5) . . ?
O3 C3 C4 113.8(5) . . ?
O10 C4 O4 125.5(6) . . ?
O10 C4 C3 120.3(6) . . ?
O4 C4 C3 114.2(5) . . ?
O5 C5 O6 127.0(4) 2 . ?
O5 C5 C5 116.6(6) 2 2 ?
O6 C5 C5 116.4(5) . 2 ?
C12 C11 S2 124.4(4) . . ?
C12 C11 S1 120.8(4) . . ?
S2 C11 S1 114.8(3) . . ?
C11 C12 S4 124.4(4) . . ?
C11 C12 S3 120.6(4) . . ?
S4 C12 S3 115.0(3) . . ?
C14 C13 C17 126.7(6) . . ?
C14 C13 S1 117.0(4) . . ?
C17 C13 S1 116.3(5) . . ?
C13 C14 C18 126.3(6) . . ?
C13 C14 S2 116.0(4) . . ?
C18 C14 S2 117.7(5) . . ?
C16 C15 C19 127.2(6) . . ?
C16 C15 S3 116.0(4) . . ?
C19 C15 S3 116.8(5) . . ?
C15 C16 C20 124.7(6) . . ?
C15 C16 S4 116.7(4) . . ?
C20 C16 S4 118.6(5) . . ?
C22 C21 S5 123.8(4) . . ?
C22 C21 S6 121.1(4) . . ?
S5 C21 S6 115.0(3) . . ?
C21 C22 S8 121.2(4) . . ?
C21 C22 S7 123.4(4) . . ?
S8 C22 S7 115.4(3) . . ?
C24 C23 C27 126.9(5) . . ?
C24 C23 S5 116.4(4) . . ?
C27 C23 S5 116.8(4) . . ?
C23 C24 C28 125.9(6) . . ?
C23 C24 S6 116.8(4) . . ?
C28 C24 S6 117.4(5) . . ?
C26 C25 C29 127.5(6) . . ?
C26 C25 S7 116.0(4) . . ?
C29 C25 S7 116.5(5) . . ?
C25 C26 C30 126.8(6) . . ?
C25 C26 S8 117.0(4) . . ?
C30 C26 S8 116.2(5) . . ?
N101 C101 C102 178(4) . . ?
C101 C102 C104 118(2) . . ?
C101 C102 C103 121.7(19) . . ?
C104 C102 C103 120.3(12) . . ?
C104 C103 C102 120.3(11) 2_544 . ?
C103 C104 C102 119.4(12) 2_544 . ?

loop_
_geom_bond_atom_site_label_1
_geom_bond_atom_site_label_2
_geom_bond_distance
_geom_bond_site_symmetry_2
_geom_bond_publ_flag
Fe O2 1.970(4) . ?
Fe O1 1.976(4) . ?
Fe O3 1.982(4) . ?
Fe O4 1.990(4) . ?
Fe O6 2.081(3) . ?
Fe O5 2.083(4) . ?
S1 C11 1.723(5) . ?
S1 C13 1.729(6) . ?
S2 C11 1.702(5) . ?
S2 C14 1.730(6) . ?
S3 C12 1.726(5) . ?
S3 C15 1.734(6) . ?
S4 C12 1.712(6) . ?
S4 C16 1.731(5) . ?
S5 C21 1.716(5) . ?
S5 C23 1.739(5) . ?
S6 C21 1.716(5) . ?
S6 C24 1.732(5) . ?
S7 C22 1.716(5) . ?
S7 C25 1.745(6) . ?
S8 C22 1.712(5) . ?
S8 C26 1.733(6) . ?
O1 C1 1.285(7) . ?
O2 C2 1.296(7) . ?
O3 C3 1.281(7) . ?
O4 C4 1.288(7) . ?
O5 C5 1.244(6) 2 ?
O6 C5 1.249(6) . ?
O7 C1 1.222(7) . ?
O8 C2 1.204(7) . ?
O9 C3 1.220(7) . ?
O10 C4 1.226(6) . ?
C1 C2 1.541(8) . ?
C3 C4 1.546(8) . ?
C5 O5 1.244(6) 2 ?
C5 C5 1.540(9) 2 ?
C11 C12 1.386(8) . ?
C13 C14 1.343(7) . ?
C13 C17 1.507(9) . ?
C14 C18 1.499(8) . ?
C15 C16 1.360(8) . ?
C15 C19 1.494(8) . ?
C16 C20 1.505(10) . ?
C21 C22 1.396(7) . ?
C23 C24 1.343(7) . ?
C23 C27 1.497(8) . ?
C24 C28 1.501(9) . ?
C25 C26 1.345(8) . ?
C25 C29 1.512(8) . ?
C26 C30 1.497(9) . ?
N101 C101 1.06(5) . ?
C101 C102 1.25(3) . ?
C102 C104 1.404(14) . ?
C102 C103 1.377(15) . ?
C103 C104 1.337(15) 2_544 ?
C104 C103 1.337(15) 2_544 ?
